data_1530042
loop_
_publ_author_name
'Haddad, A.'
'Jouini, T.'
'Piffard, Y.'
'Jouini, N.'

_publ_section_title
;
 K Nb4 As O13: Preparation et structure cristalline
;
_journal_name_full 'Journal of Solid State Chemistry'
_journal_page_first 293
_journal_page_last 298
_journal_volume 77
_journal_year 1988
_chemical_formula_sum 'As K Nb4 O13'
_chemical_name_systematic 'K Nb4 As O13'
_space_group_IT_number 63
_symmetry_space_group_name_Hall '-C 2c 2'
_symmetry_space_group_name_H-M 'C m c m'
_cell_angle_alpha 90
_cell_angle_beta 90
_cell_angle_gamma 90
_cell_formula_units_Z 4
_cell_length_a 10.477
_cell_length_b 10.312
_cell_length_c 10.006
_cell_volume 1081.036
_citation_journal_id_ASTM JSSCBI
_cod_data_source_file Haddad_JSSCBI_1988_1706.cif
_cod_data_source_block As1K1Nb4O13
_cod_original_formula_sum 'As1 K1 Nb4 O13'
_cod_database_code 1530042

loop_
_symmetry_equiv_pos_as_xyz
x,y,z
-x,-y,z+1/2
x,-y,-z
-x,y,-z+1/2
-x,-y,-z
x,y,-z-1/2
-x,y,z
x,-y,z-1/2
x+1/2,y+1/2,z
-x+1/2,-y+1/2,z+1/2
x+1/2,-y+1/2,-z
-x+1/2,y+1/2,-z+1/2
-x+1/2,-y+1/2,-z
x+1/2,y+1/2,-z-1/2
-x+1/2,y+1/2,z
x+1/2,-y+1/2,z-1/2

loop_
_atom_site_label
_atom_site_type_symbol
_atom_site_fract_x
_atom_site_fract_y
_atom_site_fract_z
_atom_site_occupancy
_atom_site_U_iso_or_equiv
Nb2 Nb+5 0.32954 0.22721 0.25 1 0.0
O1 O-2 0.2185 0.5786 0.1142 1 0.0
K1 K+1 0 0.4396 0.0596 0.5 0.0
O2 O-2 0 0.0683 0.1108 1 0.0
O4 O-2 0 0.6577 0.25 1 0.0
As1 As+5 0 0.164 0.25 1 0.0
O3 O-2 0.3516 0.3415 0.1104 1 0.0
Nb1 Nb+5 0.17326 0 0 1 0.0
O5 O-2 0.1287 0.2596 0.25 1 0.0
